data_4508842
loop_
_publ_author_name
'Borkowski, Lauren A.'
'Cahill, Christopher L.'

_publ_section_title
;
 Crystal Engineering with the Uranyl Cation II. Mixed Aliphatic
 Carboxylate/Aromatic Pyridyl Coordination Polymers:&#x2009; Synthesis,
 Crystal Structures, and Sensitized Luminescence
;
_journal_issue 10
_journal_name_full 'Crystal Growth &amp; Design'
_journal_page_first 2248
_journal_paper_doi 10.1021/cg060330g
_journal_volume 6
_journal_year 2006
_chemical_formula_moiety 'C21 H30 O16 U2, 2(C6 H7 N)'
_chemical_formula_sum 'C33 H44 N2 O16 U2'
_chemical_formula_weight 1200.76
_chemical_name_systematic
;
 ?
;
_space_group_IT_number 2
_symmetry_cell_setting triclinic
_symmetry_space_group_name_Hall '-P 1'
_symmetry_space_group_name_H-M 'P -1'
_atom_sites_solution_hydrogens geom
_atom_sites_solution_primary direct
_atom_sites_solution_secondary difmap
_audit_creation_method SHELXL-97
_cell_angle_alpha 72.4190(10)
_cell_angle_beta 75.2640(10)
_cell_angle_gamma 81.6420(10)
_cell_formula_units_Z 2
_cell_length_a 10.6485(8)
_cell_length_b 11.6905(9)
_cell_length_c 17.1826(13)
_cell_measurement_temperature 298(2)
_cell_volume 1966.6(3)
_computing_cell_refinement 'SAINTPLUS (BrukerAXS, 2005)'
_computing_data_collection 'APEX II (BrukerAXS, 2005)'
_computing_data_reduction 'SAINTPLUS (BrukerAXS, 2005)'
_computing_publication_material 'WINGX (Farrugia, 1998)'
_computing_structure_refinement 'SHELXL-97 (Sheldrick, 1997)'
_computing_structure_solution 'SHELXS (Sheldrick, 1997)'
_diffrn_ambient_temperature 298(2)
_diffrn_measured_fraction_theta_full 0.969
_diffrn_measured_fraction_theta_max 0.969
_diffrn_measurement_device_type 'APEX II CCD'
_diffrn_measurement_method 'Omega scans'
_diffrn_radiation_monochromator graphite
_diffrn_radiation_source 'fine-focus sealed tube'
_diffrn_radiation_type MoK\a
_diffrn_radiation_wavelength 0.71073
_diffrn_reflns_av_R_equivalents 0.0416
_diffrn_reflns_av_sigmaI/netI 0.0579
_diffrn_reflns_limit_h_max 12
_diffrn_reflns_limit_h_min -12
_diffrn_reflns_limit_k_max 12
_diffrn_reflns_limit_k_min -14
_diffrn_reflns_limit_l_max 20
_diffrn_reflns_limit_l_min -20
_diffrn_reflns_number 13671
_diffrn_reflns_theta_full 25.68
_diffrn_reflns_theta_max 25.68
_diffrn_reflns_theta_min 1.28
_exptl_absorpt_coefficient_mu 8.295
_exptl_absorpt_correction_T_max 0.515
_exptl_absorpt_correction_T_min 0.315
_exptl_absorpt_correction_type psi-scan
_exptl_absorpt_process_details 'North et al., 1968'
_exptl_crystal_colour yellow
_exptl_crystal_density_diffrn 2.028
_exptl_crystal_density_method 'not measured'
_exptl_crystal_description blade
_exptl_crystal_F_000 1136
_exptl_crystal_size_max 0.260
_exptl_crystal_size_mid 0.120
_exptl_crystal_size_min 0.080
_refine_diff_density_max 2.647
_refine_diff_density_min -0.760
_refine_diff_density_rms 0.186
_refine_ls_extinction_method none
_refine_ls_goodness_of_fit_ref 0.964
_refine_ls_hydrogen_treatment constr
_refine_ls_matrix_type full
_refine_ls_number_parameters 506
_refine_ls_number_reflns 7233
_refine_ls_number_restraints 3
_refine_ls_restrained_S_all 0.964
_refine_ls_R_factor_all 0.0502
_refine_ls_R_factor_gt 0.0367
_refine_ls_shift/su_max 0.010
_refine_ls_shift/su_mean 0.000
_refine_ls_structure_factor_coef Fsqd
_refine_ls_weighting_details 'calc w=1/[\s^2^(Fo^2^)+(0.0531P)^2^+0.0000P] where P=(Fo^2^+2Fc^2^)/3'
_refine_ls_weighting_scheme calc
_refine_ls_wR_factor_gt 0.0922
_refine_ls_wR_factor_ref 0.0965
_reflns_number_gt 5604
_reflns_number_total 7233
_reflns_threshold_expression >2sigma(I)
_cod_data_source_file cg060330gsup1.cif
_cod_data_source_block 13
_cod_database_code 4508842

loop_
_symmetry_equiv_pos_as_xyz
'x, y, z'
'-x, -y, -z'

loop_
_atom_site_label
_atom_site_type_symbol
_atom_site_fract_x
_atom_site_fract_y
_atom_site_fract_z
_atom_site_U_iso_or_equiv
_atom_site_adp_type
_atom_site_occupancy
_atom_site_symmetry_multiplicity
_atom_site_calc_flag
_atom_site_refinement_flags
_atom_site_disorder_assembly
_atom_site_disorder_group
U1 U 0.81348(3) 0.83470(2) 0.444164(17) 0.03417(10) Uani 1 1 d . . .
U2 U 0.27416(2) 0.76353(2) 1.063438(16) 0.02850(9) Uani 1 1 d . . .
O1 O 0.7167(5) 0.8717(5) 0.3699(3) 0.0474(15) Uani 1 1 d . . .
O2 O 0.9123(7) 0.7973(5) 0.5165(4) 0.0603(18) Uani 1 1 d . . .
O3 O 0.2430(5) 0.8796(5) 0.9752(3) 0.0485(15) Uani 1 1 d . . .
O4 O 0.3007(5) 0.6486(5) 1.1531(3) 0.0443(14) Uani 1 1 d . . .
O5 O 0.8013(6) 0.6185(5) 0.4650(4) 0.0528(16) Uani 1 1 d . . .
O6 O 0.9593(5) 0.7040(5) 0.3659(4) 0.0429(14) Uani 1 1 d . . .
O7 O 1.0048(5) 0.9422(5) 0.3435(3) 0.0440(14) Uani 1 1 d . . .
O8 O 0.8539(6) 1.0505(5) 0.4077(4) 0.0523(16) Uani 1 1 d . . .
O9 O 0.6610(7) 0.9440(6) 0.5359(4) 0.0602(18) Uani 1 1 d . . .
O10 O 0.6201(6) 0.7587(6) 0.5522(4) 0.0580(17) Uani 1 1 d . . .
O11 O 0.2645(5) 0.6166(5) 0.9901(3) 0.0434(14) Uani 1 1 d . . .
O12 O 0.4564(5) 0.6807(6) 0.9665(4) 0.0492(15) Uani 1 1 d . . .
O13 O 0.4905(5) 0.8344(5) 1.0488(3) 0.0457(15) Uani 1 1 d . . .
O14 O 0.3279(5) 0.9084(5) 1.1285(3) 0.0384(13) Uani 1 1 d . . .
O15 O 0.0835(5) 0.8515(5) 1.1450(4) 0.0432(14) Uani 1 1 d . . .
O16 O 0.0464(5) 0.7111(5) 1.0967(3) 0.0377(13) Uani 1 1 d . . .
N1 N 0.1749(8) 0.1205(7) 0.1032(4) 0.051(2) Uani 1 1 d . . .
H1 H 0.2134 0.0494 0.1137 0.061 Uiso 1 1 calc R . .
N2 N 0.2207(7) 0.7908(7) 0.3732(4) 0.0502(19) Uani 1 1 d . . .
H2A H 0.1606 0.8430 0.3564 0.060 Uiso 1 1 calc R . .
C1 C 0.9012(8) 0.6107(7) 0.4079(5) 0.040(2) Uani 1 1 d . . .
C2 C 0.9517(9) 0.4897(7) 0.3943(5) 0.050(2) Uani 1 1 d . . .
H2B H 0.8836 0.4346 0.4210 0.061 Uiso 1 1 calc R . .
H2C H 1.0241 0.4591 0.4214 0.061 Uiso 1 1 calc R . .
C3 C 0.9967(10) 0.4915(7) 0.3026(5) 0.052(2) Uani 1 1 d . . .
H3A H 0.9223 0.5124 0.2768 0.062 Uiso 1 1 calc R . .
H3B H 1.0576 0.5532 0.2741 0.062 Uiso 1 1 calc R . .
C4 C 1.0612(9) 0.3723(7) 0.2911(5) 0.055(3) Uani 1 1 d . . .
H4A H 1.1320 0.3497 0.3201 0.066 Uiso 1 1 calc R . .
H4B H 1.0988 0.3825 0.2319 0.066 Uiso 1 1 calc R . .
C5 C 0.9720(9) 0.2701(7) 0.3223(5) 0.047(2) Uani 1 1 d . . .
H5A H 0.9251 0.2668 0.3792 0.056 Uiso 1 1 calc R . .
H5B H 0.9084 0.2872 0.2879 0.056 Uiso 1 1 calc R . .
C6 C 1.0427(8) 0.1483(7) 0.3210(5) 0.043(2) Uani 1 1 d . . .
H6A H 1.0822 0.1499 0.2632 0.052 Uiso 1 1 calc R . .
H6B H 1.1125 0.1359 0.3502 0.052 Uiso 1 1 calc R . .
C7 C 0.9612(8) 1.0438(7) 0.3590(5) 0.0393(19) Uani 1 1 d . . .
C8 C 0.5877(9) 0.8561(9) 0.5714(5) 0.052(3) Uani 1 1 d . B .
C9 C 0.4651(11) 0.8727(10) 0.6335(6) 0.071(3) Uani 1 1 d . . .
H9A H 0.3930 0.8958 0.6056 0.086 Uiso 1 1 calc R A 1
H9B H 0.4725 0.9370 0.6565 0.086 Uiso 1 1 calc R A 1
C10 C 0.437(2) 0.755(2) 0.7056(13) 0.061(6) Uani 0.636(17) 1 d PD B 1
H10A H 0.3492 0.7617 0.7386 0.074 Uiso 0.636(17) 1 calc PR B 1
H10B H 0.4457 0.6874 0.6827 0.074 Uiso 0.636(17) 1 calc PR B 1
C11 C 0.537(2) 0.7349(16) 0.7624(10) 0.058(5) Uani 0.636(17) 1 d PD B 1
H11A H 0.6223 0.7549 0.7269 0.070 Uiso 0.636(17) 1 calc PR B 1
H11B H 0.5115 0.7896 0.7973 0.070 Uiso 0.636(17) 1 calc PR B 1
C12 C 0.5481(13) 0.6094(13) 0.8173(9) 0.056(5) Uani 0.636(17) 1 d PD B 1
H12A H 0.6188 0.6047 0.8446 0.067 Uiso 0.636(17) 1 calc PR B 1
H12B H 0.5759 0.5573 0.7806 0.067 Uiso 0.636(17) 1 calc PR B 1
C10A C 0.397(4) 0.778(5) 0.687(3) 0.12(2) Uani 0.364(17) 1 d PD B 2
H10C H 0.3953 0.7208 0.6573 0.139 Uiso 0.364(17) 1 calc PR B 2
H10D H 0.3075 0.8084 0.7055 0.139 Uiso 0.364(17) 1 calc PR B 2
C11A C 0.452(4) 0.711(3) 0.767(2) 0.079(11) Uani 0.364(17) 1 d PD B 2
H11C H 0.5454 0.6961 0.7498 0.094 Uiso 0.364(17) 1 calc PR B 2
H11D H 0.4361 0.7635 0.8035 0.094 Uiso 0.364(17) 1 calc PR B 2
C12A C 0.394(3) 0.596(2) 0.8150(14) 0.057(9) Uani 0.364(17) 1 d PD B 2
H12C H 0.2996 0.6079 0.8269 0.069 Uiso 0.364(17) 1 calc PR B 2
H12D H 0.4199 0.5382 0.7821 0.069 Uiso 0.364(17) 1 calc PR B 2
C13 C 0.4336(9) 0.5534(10) 0.8855(6) 0.061(3) Uani 1 1 d . . .
H13A H 0.3634 0.5508 0.8596 0.074 Uiso 1 1 calc R B 1
H13B H 0.4605 0.4711 0.9127 0.074 Uiso 1 1 calc R B 1
C14 C 0.3833(8) 0.6204(8) 0.9508(5) 0.041(2) Uani 1 1 d . B .
C15 C 0.4499(7) 0.8970(7) 1.0993(5) 0.0365(19) Uani 1 1 d . . .
C16 C 0.5422(7) 0.9428(7) 1.1330(5) 0.042(2) Uani 1 1 d . . .
H16A H 0.5088 1.0217 1.1398 0.051 Uiso 1 1 calc R . .
H16B H 0.6253 0.9514 1.0929 0.051 Uiso 1 1 calc R . .
C17 C 0.5631(7) 0.8599(8) 1.2168(5) 0.045(2) Uani 1 1 d . . .
H17A H 0.4790 0.8463 1.2552 0.054 Uiso 1 1 calc R . .
H17B H 0.6122 0.9003 1.2397 0.054 Uiso 1 1 calc R . .
C18 C 0.6351(7) 0.7372(7) 1.2126(5) 0.042(2) Uani 1 1 d . . .
H18A H 0.6443 0.6919 1.2686 0.051 Uiso 1 1 calc R . .
H18B H 0.5811 0.6936 1.1954 0.051 Uiso 1 1 calc R . .
C19 C 0.7698(7) 0.7405(7) 1.1538(5) 0.0396(19) Uani 1 1 d . . .
H19A H 0.8065 0.6587 1.1571 0.047 Uiso 1 1 calc R . .
H19B H 0.7607 0.7785 1.0967 0.047 Uiso 1 1 calc R . .
C20 C 0.8628(7) 0.8080(8) 1.1741(5) 0.040(2) Uani 1 1 d . . .
H20A H 0.8374 0.8933 1.1564 0.048 Uiso 1 1 calc R . .
H20B H 0.8518 0.7854 1.2345 0.048 Uiso 1 1 calc R . .
C21 C 0.0044(7) 0.7889(7) 1.1360(5) 0.0319(17) Uani 1 1 d . . .
C30 C 0.1876(8) 0.3275(8) 0.0635(5) 0.044(2) Uani 1 1 d . . .
H30 H 0.2374 0.3932 0.0482 0.053 Uiso 1 1 calc R . .
C31 C 0.2460(9) 0.2137(9) 0.0815(5) 0.055(3) Uani 1 1 d . . .
H31 H 0.3352 0.2018 0.0786 0.066 Uiso 1 1 calc R . .
C32 C 0.0472(10) 0.1313(8) 0.1096(6) 0.055(2) Uani 1 1 d . . .
H32 H 0.0006 0.0633 0.1262 0.066 Uiso 1 1 calc R . .
C33 C -0.0168(8) 0.2474(7) 0.0907(5) 0.047(2) Uani 1 1 d . . .
H33 H -0.1060 0.2566 0.0937 0.057 Uiso 1 1 calc R . .
C34 C 0.0530(7) 0.3463(7) 0.0680(5) 0.0341(18) Uani 1 1 d . . .
C35 C -0.0141(8) 0.4711(7) 0.0504(5) 0.045(2) Uani 1 1 d . . .
H35A H 0.0191 0.5203 0.0760 0.054 Uiso 1 1 calc R . .
H35B H -0.1071 0.4675 0.0734 0.054 Uiso 1 1 calc R . .
C36 C 0.3416(8) 0.6086(8) 0.3721(6) 0.050(2) Uani 1 1 d . . .
H36 H 0.3590 0.5389 0.3546 0.060 Uiso 1 1 calc R . .
C37 C 0.2500(8) 0.6937(8) 0.3445(6) 0.049(2) Uani 1 1 d . . .
H37 H 0.2078 0.6847 0.3057 0.058 Uiso 1 1 calc R . .
C38 C 0.2802(10) 0.8096(9) 0.4264(6) 0.061(3) Uani 1 1 d . . .
H38 H 0.2570 0.8780 0.4453 0.074 Uiso 1 1 calc R . .
C39 C 0.3776(10) 0.7262(9) 0.4537(6) 0.064(3) Uani 1 1 d . . .
H39 H 0.4214 0.7386 0.4906 0.076 Uiso 1 1 calc R . .
C40 C 0.4087(8) 0.6247(8) 0.4256(6) 0.051(2) Uani 1 1 d . . .
C41 C 0.5124(10) 0.5309(10) 0.4551(5) 0.082(4) Uani 1 1 d . . .
H41A H 0.5248 0.4707 0.4248 0.098 Uiso 1 1 calc R . .
H41B H 0.5935 0.5692 0.4397 0.098 Uiso 1 1 calc R . .

loop_
_atom_site_aniso_label
_atom_site_aniso_U_11
_atom_site_aniso_U_22
_atom_site_aniso_U_33
_atom_site_aniso_U_23
_atom_site_aniso_U_13
_atom_site_aniso_U_12
U1 0.04326(19) 0.02608(17) 0.03752(18) -0.01391(13) -0.01517(13) 0.00574(13)
U2 0.02345(15) 0.02617(17) 0.03491(17) -0.00821(12) -0.00571(11) -0.00076(11)
O1 0.050(3) 0.050(4) 0.047(3) -0.020(3) -0.022(3) 0.014(3)
O2 0.094(5) 0.033(3) 0.067(4) -0.009(3) -0.051(4) 0.002(3)
O3 0.042(3) 0.043(4) 0.052(4) 0.008(3) -0.018(3) -0.010(3)
O4 0.041(3) 0.041(3) 0.045(3) -0.008(3) -0.009(2) 0.007(3)
O5 0.056(4) 0.034(3) 0.062(4) -0.021(3) 0.008(3) -0.009(3)
O6 0.046(3) 0.021(3) 0.061(4) -0.016(3) -0.007(3) 0.000(3)
O7 0.048(3) 0.023(3) 0.064(4) -0.020(3) -0.014(3) 0.007(3)
O8 0.057(4) 0.031(3) 0.067(4) -0.022(3) -0.002(3) 0.001(3)
O9 0.083(5) 0.040(4) 0.056(4) -0.025(3) -0.001(3) 0.005(4)
O10 0.061(4) 0.049(4) 0.057(4) -0.020(3) 0.003(3) -0.002(3)
O11 0.031(3) 0.050(4) 0.053(4) -0.024(3) -0.001(2) -0.009(3)
O12 0.030(3) 0.070(4) 0.056(4) -0.037(3) 0.002(3) -0.009(3)
O13 0.023(3) 0.062(4) 0.058(4) -0.025(3) -0.009(2) -0.002(3)
O14 0.029(3) 0.032(3) 0.061(4) -0.021(3) -0.014(2) 0.002(2)
O15 0.027(3) 0.041(3) 0.070(4) -0.031(3) -0.007(3) -0.001(3)
O16 0.030(3) 0.038(3) 0.049(3) -0.024(3) 0.000(2) -0.006(2)
N1 0.069(5) 0.038(5) 0.042(4) -0.013(3) -0.022(4) 0.027(4)
N2 0.043(4) 0.045(5) 0.059(5) -0.010(4) -0.015(4) 0.006(4)
C1 0.050(5) 0.028(5) 0.049(5) -0.018(4) -0.015(4) 0.005(4)
C2 0.073(6) 0.020(4) 0.054(6) -0.010(4) -0.008(5) 0.002(4)
C3 0.089(7) 0.027(5) 0.041(5) -0.012(4) -0.012(5) -0.008(5)
C4 0.084(7) 0.030(5) 0.039(5) -0.011(4) 0.010(4) -0.007(5)
C5 0.061(6) 0.027(5) 0.056(5) -0.020(4) -0.016(4) 0.007(4)
C6 0.053(5) 0.036(5) 0.043(5) -0.022(4) 0.000(4) -0.012(4)
C7 0.052(5) 0.028(4) 0.041(5) -0.012(4) -0.017(4) 0.004(4)
C8 0.062(6) 0.047(6) 0.038(5) -0.013(4) -0.006(4) 0.019(5)
C9 0.080(8) 0.060(7) 0.048(6) -0.006(5) 0.006(5) 0.018(6)
C10 0.035(12) 0.064(13) 0.058(13) -0.009(10) 0.019(9) 0.010(11)
C11 0.056(11) 0.057(11) 0.046(9) -0.004(8) -0.007(8) 0.020(9)
C12 0.043(9) 0.061(11) 0.056(9) -0.028(8) 0.003(7) 0.015(7)
C10A 0.04(3) 0.10(4) 0.20(6) -0.06(4) -0.03(3) 0.03(2)
C11A 0.07(3) 0.09(3) 0.05(2) 0.00(2) -0.01(2) 0.00(2)
C12A 0.10(2) 0.037(15) 0.032(14) -0.015(11) -0.005(13) -0.010(15)
C13 0.062(6) 0.073(7) 0.057(6) -0.038(6) -0.001(5) -0.007(5)
C14 0.037(5) 0.038(5) 0.046(5) -0.016(4) -0.005(4) 0.002(4)
C15 0.020(4) 0.044(5) 0.047(5) -0.017(4) -0.006(3) -0.002(3)
C16 0.028(4) 0.036(5) 0.064(6) -0.013(4) -0.010(4) -0.006(4)
C17 0.024(4) 0.068(6) 0.046(5) -0.019(5) -0.008(3) -0.003(4)
C18 0.025(4) 0.044(5) 0.048(5) 0.004(4) -0.012(3) -0.006(4)
C19 0.034(4) 0.035(5) 0.051(5) -0.016(4) -0.009(4) 0.003(4)
C20 0.026(4) 0.049(5) 0.047(5) -0.021(4) -0.003(3) 0.000(4)
C21 0.026(4) 0.028(4) 0.041(4) -0.010(4) -0.007(3) -0.002(3)
C30 0.035(5) 0.043(5) 0.048(5) -0.007(4) -0.005(4) -0.005(4)
C31 0.044(5) 0.058(7) 0.049(5) -0.008(5) -0.005(4) 0.016(5)
C32 0.081(7) 0.029(5) 0.067(6) -0.013(4) -0.033(5) -0.012(5)
C33 0.046(5) 0.035(5) 0.069(6) -0.015(4) -0.028(4) -0.001(4)
C34 0.040(4) 0.028(4) 0.039(4) -0.013(3) -0.016(3) 0.004(3)
C35 0.046(5) 0.037(5) 0.045(5) -0.011(4) -0.016(4) 0.026(4)
C36 0.044(5) 0.038(5) 0.070(6) -0.028(5) -0.003(4) 0.000(4)
C37 0.038(5) 0.056(6) 0.061(6) -0.030(5) -0.011(4) -0.005(4)
C38 0.074(7) 0.047(6) 0.068(7) -0.026(5) -0.019(5) 0.006(5)
C39 0.077(7) 0.061(7) 0.068(7) -0.023(5) -0.039(5) -0.003(6)
C40 0.043(5) 0.047(6) 0.052(5) -0.005(4) -0.004(4) -0.001(4)
C41 0.070(7) 0.104(9) 0.036(5) -0.009(5) -0.002(5) 0.060(7)

loop_
_atom_type_symbol
_atom_type_description
_atom_type_scat_dispersion_real
_atom_type_scat_dispersion_imag
_atom_type_scat_source
C C 0.0033 0.0016 'International Tables Vol C Tables 4.2.6.8 and 6.1.1.4'
H H 0.0000 0.0000 'International Tables Vol C Tables 4.2.6.8 and 6.1.1.4'
N N 0.0061 0.0033 'International Tables Vol C Tables 4.2.6.8 and 6.1.1.4'
O O 0.0106 0.0060 'International Tables Vol C Tables 4.2.6.8 and 6.1.1.4'
U U -9.6767 9.6646 'International Tables Vol C Tables 4.2.6.8 and 6.1.1.4'

loop_
_geom_angle_atom_site_label_1
_geom_angle_atom_site_label_2
_geom_angle_atom_site_label_3
_geom_angle
_geom_angle_site_symmetry_1
_geom_angle_site_symmetry_3
O2 U1 O1 178.9(3) . .
O2 U1 O6 89.5(3) . .
O1 U1 O6 89.4(2) . .
O2 U1 O5 88.7(2) . .
O1 U1 O5 91.0(2) . .
O6 U1 O5 52.47(18) . .
O2 U1 O9 87.7(3) . .
O1 U1 O9 93.4(2) . .
O6 U1 O9 173.3(2) . .
O5 U1 O9 121.3(2) . .
O2 U1 O10 92.8(3) . .
O1 U1 O10 88.1(2) . .
O6 U1 O10 121.2(2) . .
O5 U1 O10 68.85(19) . .
O9 U1 O10 52.9(2) . .
O2 U1 O8 91.0(2) . .
O1 U1 O8 89.1(2) . .
O6 U1 O8 119.45(19) . .
O5 U1 O8 171.91(18) . .
O9 U1 O8 66.8(2) . .
O10 U1 O8 119.2(2) . .
O2 U1 O7 85.0(3) . .
O1 U1 O7 94.2(2) . .
O6 U1 O7 68.16(17) . .
O5 U1 O7 120.31(17) . .
O9 U1 O7 117.7(2) . .
O10 U1 O7 170.42(18) . .
O8 U1 O7 51.63(17) . .
O2 U1 C8 91.2(3) . .
O1 U1 C8 90.0(3) . .
O6 U1 C8 147.3(3) . .
O5 U1 C8 94.9(3) . .
O9 U1 C8 26.8(2) . .
O10 U1 C8 26.1(2) . .
O8 U1 C8 93.2(3) . .
O7 U1 C8 144.4(2) . .
O2 U1 C1 88.6(3) . .
O1 U1 C1 90.7(2) . .
O6 U1 C1 26.2(2) . .
O5 U1 C1 26.3(2) . .
O9 U1 C1 147.5(2) . .
O10 U1 C1 95.1(2) . .
O8 U1 C1 145.6(2) . .
O7 U1 C1 94.1(2) . .
C8 U1 C1 121.1(3) . .
O2 U1 C7 87.1(3) . .
O1 U1 C7 92.5(3) . .
O6 U1 C7 94.5(2) . .
O5 U1 C7 146.7(2) . .
O9 U1 C7 91.5(2) . .
O10 U1 C7 144.3(2) . .
O8 U1 C7 25.22(18) . .
O7 U1 C7 26.43(18) . .
C8 U1 C7 118.2(3) . .
C1 U1 C7 120.5(2) . .
O4 U2 O3 178.3(2) . .
O4 U2 O15 91.9(2) . .
O3 U2 O15 86.5(2) . .
O4 U2 O11 91.8(2) . .
O3 U2 O11 88.8(2) . .
O15 U2 O11 123.99(18) . .
O4 U2 O16 89.4(2) . .
O3 U2 O16 89.2(2) . .
O15 U2 O16 52.47(17) . .
O11 U2 O16 71.70(17) . .
O4 U2 O13 88.6(2) . .
O3 U2 O13 92.5(2) . .
O15 U2 O13 118.05(18) . .
O11 U2 O13 117.90(18) . .
O16 U2 O13 170.25(17) . .
O4 U2 O14 87.3(2) . .
O3 U2 O14 92.4(2) . .
O15 U2 O14 66.51(17) . .
O11 U2 O14 169.50(16) . .
O16 U2 O14 118.72(16) . .
O13 U2 O14 51.64(17) . .
O4 U2 O12 93.5(2) . .
O3 U2 O12 88.1(2) . .
O15 U2 O12 173.49(19) . .
O11 U2 O12 52.23(18) . .
O16 U2 O12 123.90(18) . .
O13 U2 O12 65.76(19) . .
O14 U2 O12 117.37(18) . .
O4 U2 C21 91.4(2) . .
O3 U2 C21 87.0(2) . .
O15 U2 C21 26.23(19) . .
O11 U2 C21 97.8(2) . .
O16 U2 C21 26.25(19) . .
O13 U2 C21 144.3(2) . .
O14 U2 C21 92.7(2) . .
O12 U2 C21 149.7(2) . .
O4 U2 C14 94.3(2) . .
O3 U2 C14 86.9(3) . .
O15 U2 C14 149.8(2) . .
O11 U2 C14 26.4(2) . .
O16 U2 C14 98.0(2) . .
O13 U2 C14 91.7(2) . .
O14 U2 C14 143.3(2) . .
O12 U2 C14 25.9(2) . .
C21 U2 C14 123.9(2) . .
O4 U2 C15 86.3(3) . .
O3 U2 C15 94.3(2) . .
O15 U2 C15 92.54(19) . .
O11 U2 C15 143.47(19) . .
O16 U2 C15 144.60(19) . .
O13 U2 C15 25.69(18) . .
O14 U2 C15 26.03(17) . .
O12 U2 C15 91.4(2) . .
C21 U2 C15 118.7(2) . .
C14 U2 C15 117.4(2) . .
C1 O5 U1 94.1(5) . .
C1 O6 U1 94.3(5) . .
C7 O7 U1 93.1(5) . .
C7 O8 U1 96.3(5) . .
C8 O9 U1 93.5(5) . .
C8 O10 U1 94.3(6) . .
C14 O11 U2 95.1(5) . .
C14 O12 U2 93.0(4) . .
C15 O13 U2 95.2(4) . .
C15 O14 U2 94.7(5) . .
C21 O15 U2 94.7(4) . .
C21 O16 U2 93.4(4) . .
C31 N1 C32 123.3(8) . .
C31 N1 H1 118.4 . .
C32 N1 H1 118.4 . .
C38 N2 C37 122.6(8) . .
C38 N2 H2A 118.7 . .
C37 N2 H2A 118.7 . .
O6 C1 O5 119.1(7) . .
O6 C1 C2 121.5(7) . .
O5 C1 C2 119.4(8) . .
O6 C1 U1 59.5(4) . .
O5 C1 U1 59.6(4) . .
C2 C1 U1 175.9(6) . .
C1 C2 C3 113.9(7) . .
C1 C2 H2B 108.8 . .
C3 C2 H2B 108.8 . .
C1 C2 H2C 108.8 . .
C3 C2 H2C 108.8 . .
H2B C2 H2C 107.7 . .
C4 C3 C2 112.6(7) . .
C4 C3 H3A 109.1 . .
C2 C3 H3A 109.1 . .
C4 C3 H3B 109.1 . .
C2 C3 H3B 109.1 . .
H3A C3 H3B 107.8 . .
C3 C4 C5 115.0(8) . .
C3 C4 H4A 108.5 . .
C5 C4 H4A 108.5 . .
C3 C4 H4B 108.5 . .
C5 C4 H4B 108.5 . .
H4A C4 H4B 107.5 . .
C6 C5 C4 113.7(7) . .
C6 C5 H5A 108.8 . .
C4 C5 H5A 108.8 . .
C6 C5 H5B 108.8 . .
C4 C5 H5B 108.8 . .
H5A C5 H5B 107.7 . .
C7 C6 C5 115.7(7) 1_545 .
C7 C6 H6A 108.4 1_545 .
C5 C6 H6A 108.4 . .
C7 C6 H6B 108.4 1_545 .
C5 C6 H6B 108.4 . .
H6A C6 H6B 107.4 . .
O8 C7 O7 118.9(8) . .
O8 C7 C6 121.7(7) . 1_565
O7 C7 C6 119.4(7) . 1_565
O8 C7 U1 58.5(4) . .
O7 C7 U1 60.4(4) . .
C6 C7 U1 175.3(6) 1_565 .
O10 C8 O9 119.3(8) . .
O10 C8 C9 121.6(10) . .
O9 C8 C9 119.1(9) . .
O10 C8 U1 59.6(5) . .
O9 C8 U1 59.7(4) . .
C9 C8 U1 176.1(6) . .
C10A C9 C8 123(2) . .
C10A C9 C10 21.9(17) . .
C8 C9 C10 111.1(10) . .
C10A C9 H9A 87.6 . .
C8 C9 H9A 109.4 . .
C10 C9 H9A 109.4 . .
C10A C9 H9B 116.2 . .
C8 C9 H9B 109.4 . .
C10 C9 H9B 109.4 . .
H9A C9 H9B 108.0 . .
C11 C10 C9 108.8(17) . .
C11 C10 H10A 109.9 . .
C9 C10 H10A 109.9 . .
C11 C10 H10B 109.9 . .
C9 C10 H10B 109.9 . .
H10A C10 H10B 108.3 . .
C12 C11 C10 113.8(19) . .
C12 C11 H11A 108.8 . .
C10 C11 H11A 108.8 . .
C12 C11 H11B 108.8 . .
C10 C11 H11B 108.8 . .
H11A C11 H11B 107.7 . .
C11 C12 C13 122.1(12) . .
C11 C12 H12A 106.8 . .
C13 C12 H12A 106.8 . .
C11 C12 H12B 106.8 . .
C13 C12 H12B 106.8 . .
H12A C12 H12B 106.6 . .
C9 C10A C11A 115(4) . .
C9 C10A H10C 108.5 . .
C11A C10A H10C 108.5 . .
C9 C10A H10D 108.6 . .
C11A C10A H10D 108.6 . .
H10C C10A H10D 107.5 . .
C12A C11A C10A 114(3) . .
C12A C11A H11C 108.8 . .
C10A C11A H11C 108.8 . .
C12A C11A H11D 108.8 . .
C10A C11A H11D 108.8 . .
H11C C11A H11D 107.7 . .
C13 C12A C11A 109(2) . .
C13 C12A H12C 109.8 . .
C11A C12A H12C 109.8 . .
C13 C12A H12D 109.8 . .
C11A C12A H12D 109.8 . .
H12C C12A H12D 108.3 . .
C12A C13 C14 117.3(14) . .
C12A C13 C12 72.3(14) . .
C14 C13 C12 113.5(9) . .
C12A C13 H13A 37.5 . .
C14 C13 H13A 108.9 . .
C12 C13 H13A 108.9 . .
C12A C13 H13B 128.8 . .
C14 C13 H13B 108.9 . .
C12 C13 H13B 108.9 . .
H13A C13 H13B 107.7 . .
O12 C14 O11 119.4(7) . .
O12 C14 C13 120.8(8) . .
O11 C14 C13 119.8(8) . .
O12 C14 U2 61.1(4) . .
O11 C14 U2 58.6(4) . .
C13 C14 U2 174.4(7) . .
O13 C15 O14 118.1(7) . .
O13 C15 C16 120.9(6) . .
O14 C15 C16 120.5(7) . .
O13 C15 U2 59.2(4) . .
O14 C15 U2 59.3(4) . .
C16 C15 U2 167.8(6) . .
C15 C16 C17 112.5(7) . .
C15 C16 H16A 109.1 . .
C17 C16 H16A 109.1 . .
C15 C16 H16B 109.1 . .
C17 C16 H16B 109.1 . .
H16A C16 H16B 107.8 . .
C16 C17 C18 114.6(6) . .
C16 C17 H17A 108.6 . .
C18 C17 H17A 108.6 . .
C16 C17 H17B 108.6 . .
C18 C17 H17B 108.6 . .
H17A C17 H17B 107.6 . .
C19 C18 C17 116.2(7) . .
C19 C18 H18A 108.2 . .
C17 C18 H18A 108.2 . .
C19 C18 H18B 108.2 . .
C17 C18 H18B 108.2 . .
H18A C18 H18B 107.4 . .
C20 C19 C18 113.0(7) . .
C20 C19 H19A 109.0 . .
C18 C19 H19A 109.0 . .
C20 C19 H19B 109.0 . .
C18 C19 H19B 109.0 . .
H19A C19 H19B 107.8 . .
C21 C20 C19 116.7(7) 1_655 .
C21 C20 H20A 108.1 1_655 .
C19 C20 H20A 108.1 . .
C21 C20 H20B 108.1 1_655 .
C19 C20 H20B 108.1 . .
H20A C20 H20B 107.3 . .
O16 C21 O15 119.4(7) . .
O16 C21 C20 122.0(7) . 1_455
O15 C21 C20 118.6(7) . 1_455
O16 C21 U2 60.4(4) . .
O15 C21 U2 59.1(4) . .
C20 C21 U2 177.4(6) 1_455 .
C31 C30 C34 120.5(9) . .
C31 C30 H30 119.7 . .
C34 C30 H30 119.7 . .
N1 C31 C30 119.5(8) . .
N1 C31 H31 120.2 . .
C30 C31 H31 120.2 . .
N1 C32 C33 119.0(9) . .
N1 C32 H32 120.5 . .
C33 C32 H32 120.5 . .
C34 C33 C32 119.6(8) . .
C34 C33 H33 120.2 . .
C32 C33 H33 120.2 . .
C33 C34 C30 118.0(7) . .
C33 C34 C35 120.5(7) . .
C30 C34 C35 121.5(8) . .
C34 C35 C35 108.0(7) . 2_565
C34 C35 H35A 110.1 . .
C35 C35 H35A 110.1 2_565 .
C34 C35 H35B 110.1 . .
C35 C35 H35B 110.1 2_565 .
H35A C35 H35B 108.4 . .
C37 C36 C40 120.3(8) . .
C37 C36 H36 119.8 . .
C40 C36 H36 119.8 . .
N2 C37 C36 119.6(8) . .
N2 C37 H37 120.2 . .
C36 C37 H37 120.2 . .
N2 C38 C39 119.3(9) . .
N2 C38 H38 120.4 . .
C39 C38 H38 120.4 . .
C40 C39 C38 119.2(9) . .
C40 C39 H39 120.4 . .
C38 C39 H39 120.4 . .
C36 C40 C39 118.9(8) . .
C36 C40 C41 120.3(9) . .
C39 C40 C41 120.8(10) . .
C41 C41 C40 116.5(9) 2_666 .
C41 C41 H41A 108.2 2_666 .
C40 C41 H41A 108.2 . .
C41 C41 H41B 108.2 2_666 .
C40 C41 H41B 108.2 . .
H41A C41 H41B 107.3 . .

loop_
_geom_bond_atom_site_label_1
_geom_bond_atom_site_label_2
_geom_bond_distance
_geom_bond_site_symmetry_2
U1 O2 1.746(5) .
U1 O1 1.756(5) .
U1 O6 2.458(5) .
U1 O5 2.461(6) .
U1 O9 2.463(5) .
U1 O10 2.463(6) .
U1 O8 2.483(6) .
U1 O7 2.522(6) .
U1 C8 2.847(9) .
U1 C1 2.845(8) .
U1 C7 2.895(9) .
U2 O4 1.766(5) .
U2 O3 1.770(5) .
U2 O15 2.441(5) .
U2 O11 2.445(5) .
U2 O16 2.470(5) .
U2 O13 2.488(5) .
U2 O14 2.489(5) .
U2 O12 2.502(5) .
U2 C21 2.837(7) .
U2 C14 2.854(8) .
U2 C15 2.886(8) .
O5 C1 1.263(9) .
O6 C1 1.259(10) .
O7 C7 1.290(9) .
O8 C7 1.241(9) .
O9 C8 1.285(12) .
O10 C8 1.256(10) .
O11 C14 1.273(9) .
O12 C14 1.249(10) .
O13 C15 1.256(9) .
O14 C15 1.271(8) .
O15 C21 1.258(9) .
O16 C21 1.257(9) .
N1 C31 1.324(12) .
N1 C32 1.326(11) .
N1 H1 0.8600 .
N2 C38 1.319(11) .
N2 C37 1.336(11) .
N2 H2A 0.8600 .
C1 C2 1.503(10) .
C2 C3 1.521(11) .
C2 H2B 0.9700 .
C2 H2C 0.9700 .
C3 C4 1.507(11) .
C3 H3A 0.9700 .
C3 H3B 0.9700 .
C4 C5 1.517(12) .
C4 H4A 0.9700 .
C4 H4B 0.9700 .
C5 C6 1.515(11) .
C5 H5A 0.9700 .
C5 H5B 0.9700 .
C6 C7 1.486(11) 1_545
C6 H6A 0.9700 .
C6 H6B 0.9700 .
C7 C6 1.486(11) 1_565
C8 C9 1.491(12) .
C9 C10A 1.37(5) .
C9 C10 1.55(2) .
C9 H9A 0.9700 .
C9 H9B 0.9700 .
C10 C11 1.57(3) .
C10 H10A 0.9700 .
C10 H10B 0.9700 .
C11 C12 1.492(19) .
C11 H11A 0.9700 .
C11 H11B 0.9700 .
C12 C13 1.526(16) .
C12 H12A 0.9700 .
C12 H12B 0.9700 .
C10A C11A 1.57(3) .
C10A H10C 0.9700 .
C10A H10D 0.9700 .
C11A C12A 1.48(2) .
C11A H11C 0.9700 .
C11A H11D 0.9700 .
C12A C13 1.32(2) .
C12A H12C 0.9700 .
C12A H12D 0.9700 .
C13 C14 1.504(11) .
C13 H13A 0.9700 .
C13 H13B 0.9700 .
C15 C16 1.490(10) .
C16 C17 1.523(11) .
C16 H16A 0.9700 .
C16 H16B 0.9700 .
C17 C18 1.537(11) .
C17 H17A 0.9700 .
C17 H17B 0.9700 .
C18 C19 1.527(10) .
C18 H18A 0.9700 .
C18 H18B 0.9700 .
C19 C20 1.515(11) .
C19 H19A 0.9700 .
C19 H19B 0.9700 .
C20 C21 1.497(9) 1_655
C20 H20A 0.9700 .
C20 H20B 0.9700 .
C21 C20 1.497(9) 1_455
C30 C31 1.364(12) .
C30 C34 1.404(10) .
C30 H30 0.9300 .
C31 H31 0.9300 .
C32 C33 1.410(11) .
C32 H32 0.9300 .
C33 C34 1.368(11) .
C33 H33 0.9300 .
C34 C35 1.508(10) .
C35 C35 1.623(15) 2_565
C35 H35A 0.9700 .
C35 H35B 0.9700 .
C36 C37 1.355(11) .
C36 C40 1.366(12) .
C36 H36 0.9300 .
C37 H37 0.9300 .
C38 C39 1.387(12) .
C38 H38 0.9300 .
C39 C40 1.379(13) .
C39 H39 0.9300 .
C40 C41 1.508(11) .
C41 C41 1.466(16) 2_666
C41 H41A 0.9700 .
C41 H41B 0.9700 .

loop_
_geom_hbond_atom_site_label_D
_geom_hbond_atom_site_label_H
_geom_hbond_atom_site_label_A
_geom_hbond_distance_DH
_geom_hbond_distance_HA
_geom_hbond_distance_DA
_geom_hbond_angle_DHA
_geom_hbond_site_symmetry_A
N1 H1 O14 0.86 1.89 2.743(8) 169.0 1_544
N2 H2A O7 0.86 1.90 2.748(8) 167.0 1_455
